data_7705884
loop_
_publ_author_name
'Li, Ang'
'Chamoreau, Lise-Marie'
'Baptiste, Beno\^it'
'Li, Yanling'
'Journaux, Yves'
'Lisnard, Laurent'

_publ_section_title
;
 Solvothermal synthesis, structure and magnetic properties of
 heterometallic coordination polymers based on a phenolato-oxamato
 co-bidentate-tridentate ligand.
;
_journal_issue 2
_journal_name_full 'Dalton transactions (Cambridge, England : 2003)'
_journal_page_first 681
_journal_page_last 688
_journal_paper_doi 10.1039/d0dt03269g
_journal_volume 50
_journal_year 2021
_chemical_formula_moiety 'C16 H21 Co0.78 Cu Mn0.22 N3 O8'
_chemical_formula_sum 'C16 H21 Co0.78 Cu Mn0.22 N3 O8'
_chemical_formula_weight 504.94
_space_group_crystal_system monoclinic
_space_group_IT_number 14
_space_group_name_Hall '-P 2ybc'
_space_group_name_H-M_alt 'P 1 21/c 1'
_atom_sites_solution_hydrogens geom
_atom_sites_solution_primary dual
_atom_sites_solution_secondary difmap
_audit_creation_date 2019-03-25
_audit_creation_method
;
Olex2 1.2
(compiled 2018.05.29 svn.r3508 for OlexSys, GUI svn.r5506)
;
_audit_update_record
;
2020-10-27 deposited with the CCDC.	2020-11-27 downloaded from the CCDC.
;
_cell_angle_alpha 90
_cell_angle_beta 98.2690(10)
_cell_angle_gamma 90
_cell_formula_units_Z 4
_cell_length_a 15.2626(4)
_cell_length_b 8.4325(2)
_cell_length_c 16.0027(4)
_cell_measurement_reflns_used 9937
_cell_measurement_temperature 200
_cell_measurement_theta_max 68.29
_cell_measurement_theta_min 2.93
_cell_volume 2038.17(9)
_computing_cell_refinement 'SAINT (Bruker)'
_computing_data_collection 'APEX2 (Bruker)'
_computing_data_reduction 'SAINT (Bruker)'
_computing_molecular_graphics 'DIAMOND (Brandenburg)'
_computing_publication_material 'Olex2 (Dolomanov et al., 2009)'
_computing_structure_refinement 'ShelXL (Sheldrick, 2015)'
_computing_structure_solution 'ShelXt (Sheldrick, 2015)'
_diffrn_ambient_temperature 200
_diffrn_measured_fraction_theta_full 0.998
_diffrn_measured_fraction_theta_max 0.997
_diffrn_measurement_device_type 'Bruker APEX-II CCD'
_diffrn_measurement_method '\f and \w scans'
_diffrn_radiation_monochromator graphite
_diffrn_radiation_type CuK\a
_diffrn_radiation_wavelength 1.54178
_diffrn_reflns_av_R_equivalents 0.0309
_diffrn_reflns_av_unetI/netI 0.0245
_diffrn_reflns_Laue_measured_fraction_full 0.998
_diffrn_reflns_Laue_measured_fraction_max 0.997
_diffrn_reflns_limit_h_max 18
_diffrn_reflns_limit_h_min -18
_diffrn_reflns_limit_k_max 8
_diffrn_reflns_limit_k_min -10
_diffrn_reflns_limit_l_max 19
_diffrn_reflns_limit_l_min -19
_diffrn_reflns_number 17152
_diffrn_reflns_point_group_measured_fraction_full 0.998
_diffrn_reflns_point_group_measured_fraction_max 0.997
_diffrn_reflns_theta_full 67.679
_diffrn_reflns_theta_max 68.294
_diffrn_reflns_theta_min 5.859
_diffrn_source microfocus
_diffrn_standards_number 0
_exptl_absorpt_coefficient_mu 7.803
_exptl_absorpt_correction_T_max 0.7531
_exptl_absorpt_correction_T_min 0.4087
_exptl_absorpt_correction_type multi-scan
_exptl_absorpt_process_details
'SADABS-2016/2 (Bruker,2016/2) was used for absorption correction. wR2(int) was 0.1058 before and 0.0416 after correction. The Ratio of minimum to maximum transmission is 0.5427. The \l/2 correction factor is Not present.'
_exptl_crystal_colour green
_exptl_crystal_colour_primary green
_exptl_crystal_density_diffrn 1.646
_exptl_crystal_description plate
_exptl_crystal_F_000 1030
_exptl_crystal_size_max 0.22
_exptl_crystal_size_mid 0.2
_exptl_crystal_size_min 0.12
_refine_diff_density_max 0.261
_refine_diff_density_min -0.363
_refine_diff_density_rms 0.055
_refine_ls_extinction_method none
_refine_ls_goodness_of_fit_ref 1.047
_refine_ls_hydrogen_treatment constr
_refine_ls_matrix_type full
_refine_ls_number_parameters 268
_refine_ls_number_reflns 3725
_refine_ls_number_restraints 0
_refine_ls_restrained_S_all 1.047
_refine_ls_R_factor_all 0.0320
_refine_ls_R_factor_gt 0.0277
_refine_ls_shift/su_max 0.001
_refine_ls_shift/su_mean 0.000
_refine_ls_structure_factor_coef Fsqd
_refine_ls_weighting_details 'w=1/[\s^2^(Fo^2^)+(0.0357P)^2^+1.4664P] where P=(Fo^2^+2Fc^2^)/3'
_refine_ls_weighting_scheme calc
_refine_ls_wR_factor_gt 0.0696
_refine_ls_wR_factor_ref 0.0723
_reflns_Friedel_coverage 0.000
_reflns_number_gt 3437
_reflns_number_total 3725
_reflns_threshold_expression 'I > 2\s(I)'
_cod_data_source_file d0dt03269g2.cif
_cod_data_source_block al_st232_c_0m-desordrecomn
_cod_depositor_comments 'Adding full bibliography for 7705883--7705885.cif.'
_cod_database_code 7705884
_shelx_shelxl_version_number 2014/7
_shelx_space_group_comment
;
The symmetry employed for this shelxl refinement is uniquely defined
by the following loop, which should always be used as a source of
symmetry information in preference to the above space-group names.
They are only intended as comments.
;
_olex2_refinement_description
;
1. Fixed Uiso
 At 1.2 times of:
  All C(H) groups
 At 1.5 times of:
  All C(H,H,H) groups
2. Shared sites
{Co1, Mn1}
3. Uiso/Uaniso restraints and constraints
Uanis(Co1) = Uanis(Mn1)
4. Others
 Sof(Mn1)=1-FVAR(1)
 Sof(Co1)=FVAR(1)
5.a Aromatic/amide H refined with riding coordinates:
 C4(H4), C5(H5), C6(H6), C7(H7), C11(H11), C14(H14)
5.b Idealised Me refined as rotating group:
 C10(H10A,H10B,H10C), C12(H12A,H12B,H12C), C13(H13A,H13B,H13C), C15(H15A,H15B,
 H15C), C16(H16A,H16B,H16C)
;
_olex2_submission_special_instructions 'No special instructions were received'

loop_
_space_group_symop_operation_xyz
'x, y, z'
'-x, y+1/2, -z+1/2'
'-x, -y, -z'
'x, -y-1/2, z-1/2'

loop_
_atom_site_label
_atom_site_type_symbol
_atom_site_fract_x
_atom_site_fract_y
_atom_site_fract_z
_atom_site_U_iso_or_equiv
_atom_site_adp_type
_atom_site_occupancy
_atom_site_site_symmetry_order
_atom_site_calc_flag
_atom_site_refinement_flags_posn
_atom_site_refinement_flags_adp
_atom_site_refinement_flags_occupancy
_atom_site_disorder_assembly
_atom_site_disorder_group
Cu1 Cu 0.78443(2) 0.88297(4) 0.37825(2) 0.02230(10) Uani 1 1 d . . . . .
Co1 Co 0.77504(2) 0.66957(4) 0.54249(2) 0.02009(11) Uani 0.78(3) 1 d . . P A 1
O1 O 0.85532(9) 0.95747(19) 0.28965(9) 0.0262(3) Uani 1 1 d . . . . .
O2 O 0.84868(9) 0.94662(19) 0.14953(8) 0.0254(3) Uani 1 1 d . . . . .
O3 O 0.69112(9) 0.79461(19) 0.13699(8) 0.0239(3) Uani 1 1 d . . . . .
O4 O 0.69794(9) 0.79008(19) 0.44406(8) 0.0236(3) Uani 1 1 d . . . . .
O5 O 0.85288(11) 1.0113(2) 0.46147(9) 0.0313(4) Uani 1 1 d . . . . .
O6 O 0.84257(11) 0.8802(2) 0.58130(9) 0.0295(4) Uani 1 1 d . . . . .
O7 O 0.86601(11) 0.6334(2) 0.45262(10) 0.0313(4) Uani 1 1 d . . . . .
O8 O 0.72180(11) 0.4432(2) 0.50465(10) 0.0330(4) Uani 1 1 d . . . . .
N1 N 0.70756(11) 0.8015(2) 0.28380(10) 0.0211(4) Uani 1 1 d . . . . .
N2 N 0.92033(13) 0.4602(2) 0.36422(12) 0.0300(4) Uani 1 1 d . . . . .
N3 N 0.65546(14) 0.2080(3) 0.52187(15) 0.0411(5) Uani 1 1 d . . . . .
C1 C 0.81909(13) 0.9180(3) 0.21661(12) 0.0212(4) Uani 1 1 d . . . . .
C2 C 0.73018(13) 0.8289(2) 0.20900(12) 0.0198(4) Uani 1 1 d . . . . .
C3 C 0.63267(13) 0.7223(3) 0.30454(13) 0.0220(4) Uani 1 1 d . . . . .
C4 C 0.56538(15) 0.6514(3) 0.24925(14) 0.0310(5) Uani 1 1 d . . . . .
H4 H 0.5664 0.6550 0.1913 0.037 Uiso 1 1 calc R . . . .
C5 C 0.49675(15) 0.5753(3) 0.28094(16) 0.0356(6) Uani 1 1 d . . . . .
H5 H 0.4522 0.5258 0.2443 0.043 Uiso 1 1 calc R . . . .
C6 C 0.49443(15) 0.5729(3) 0.36720(16) 0.0341(5) Uani 1 1 d . . . . .
H6 H 0.4480 0.5220 0.3880 0.041 Uiso 1 1 calc R . . . .
C7 C 0.56015(15) 0.6453(3) 0.42269(14) 0.0307(5) Uani 1 1 d . . . . .
H7 H 0.5572 0.6442 0.4803 0.037 Uiso 1 1 calc R . . . .
C8 C 0.63071(14) 0.7197(3) 0.39244(13) 0.0227(4) Uani 1 1 d . . . . .
C9 C 0.87010(14) 0.9914(3) 0.54080(13) 0.0259(5) Uani 1 1 d . . . . .
C10 C 0.92935(18) 1.1145(3) 0.58768(15) 0.0376(6) Uani 1 1 d . . . . .
H10A H 0.9663 1.1605 0.5504 0.056 Uiso 1 1 calc GR . . . .
H10B H 0.9658 1.0658 0.6346 0.056 Uiso 1 1 calc GR . . . .
H10C H 0.8938 1.1958 0.6080 0.056 Uiso 1 1 calc GR . . . .
C11 C 0.88724(16) 0.4980(3) 0.43243(15) 0.0345(6) Uani 1 1 d . . . . .
H11 H 0.8788 0.4159 0.4693 0.041 Uiso 1 1 calc R . . . .
C12 C 0.93672(17) 0.5799(3) 0.30285(15) 0.0339(5) Uani 1 1 d . . . . .
H12A H 0.8930 0.5711 0.2536 0.051 Uiso 1 1 calc GR . . . .
H12B H 0.9945 0.5642 0.2873 0.051 Uiso 1 1 calc GR . . . .
H12C H 0.9335 0.6834 0.3272 0.051 Uiso 1 1 calc GR . . . .
C13 C 0.9411(2) 0.2972(3) 0.3451(2) 0.0471(7) Uani 1 1 d . . . . .
H13A H 1.0036 0.2873 0.3442 0.071 Uiso 1 1 calc GR . . . .
H13B H 0.9096 0.2684 0.2910 0.071 Uiso 1 1 calc GR . . . .
H13C H 0.9238 0.2283 0.3876 0.071 Uiso 1 1 calc GR . . . .
C14 C 0.70103(16) 0.3351(3) 0.54919(16) 0.0349(6) Uani 1 1 d . . . . .
H14 H 0.7189 0.3435 0.6071 0.042 Uiso 1 1 calc R . . . .
C15 C 0.6232(3) 0.1909(4) 0.4325(2) 0.0685(10) Uani 1 1 d . . . . .
H15A H 0.5605 0.2089 0.4228 0.103 Uiso 1 1 calc GR . . . .
H15B H 0.6357 0.0857 0.4145 0.103 Uiso 1 1 calc GR . . . .
H15C H 0.6522 0.2668 0.4011 0.103 Uiso 1 1 calc GR . . . .
C16 C 0.6323(2) 0.0858(4) 0.5784(2) 0.0627(9) Uani 1 1 d . . . . .
H16A H 0.6608 0.1074 0.6347 0.094 Uiso 1 1 calc GR . . . .
H16B H 0.6515 -0.0154 0.5604 0.094 Uiso 1 1 calc GR . . . .
H16C H 0.5693 0.0844 0.5775 0.094 Uiso 1 1 calc GR . . . .
Mn1 Mn 0.77504(2) 0.66957(4) 0.54249(2) 0.02009(11) Uani 0.22(3) 1 d . . P A 2

loop_
_atom_site_aniso_label
_atom_site_aniso_U_11
_atom_site_aniso_U_22
_atom_site_aniso_U_33
_atom_site_aniso_U_23
_atom_site_aniso_U_13
_atom_site_aniso_U_12
Cu1 0.02866(17) 0.02640(19) 0.01158(15) 0.00002(12) 0.00197(11) -0.00605(13)
Co1 0.02828(19) 0.0227(2) 0.00992(16) 0.00101(13) 0.00489(12) 0.00043(14)
O1 0.0295(7) 0.0325(9) 0.0162(7) 0.0000(6) 0.0020(6) -0.0093(7)
O2 0.0289(7) 0.0314(9) 0.0170(7) 0.0013(6) 0.0066(6) -0.0052(7)
O3 0.0265(7) 0.0329(9) 0.0122(6) -0.0011(6) 0.0022(5) -0.0035(6)
O4 0.0288(7) 0.0284(8) 0.0136(6) 0.0012(6) 0.0035(5) -0.0022(6)
O5 0.0447(9) 0.0330(9) 0.0150(7) -0.0007(6) 0.0004(6) -0.0132(8)
O6 0.0423(9) 0.0289(9) 0.0165(7) -0.0009(7) 0.0016(6) -0.0077(7)
O7 0.0423(9) 0.0302(9) 0.0246(8) -0.0021(7) 0.0150(7) 0.0035(7)
O8 0.0420(9) 0.0296(9) 0.0273(8) -0.0005(7) 0.0043(7) -0.0045(7)
N1 0.0251(8) 0.0250(10) 0.0132(8) -0.0009(7) 0.0028(6) -0.0047(7)
N2 0.0362(10) 0.0248(11) 0.0315(10) -0.0019(8) 0.0138(8) 0.0010(8)
N3 0.0400(11) 0.0279(12) 0.0553(14) -0.0009(11) 0.0066(10) 0.0005(10)
C1 0.0253(10) 0.0203(11) 0.0180(9) 0.0034(8) 0.0027(8) 0.0007(8)
C2 0.0239(10) 0.0189(11) 0.0166(9) 0.0017(8) 0.0027(8) 0.0023(8)
C3 0.0234(10) 0.0224(11) 0.0205(10) 0.0004(9) 0.0040(8) -0.0005(9)
C4 0.0332(12) 0.0362(14) 0.0233(11) -0.0014(10) 0.0036(9) -0.0055(10)
C5 0.0292(11) 0.0396(15) 0.0368(13) 0.0009(11) 0.0004(10) -0.0102(11)
C6 0.0262(11) 0.0361(14) 0.0417(13) 0.0082(11) 0.0101(10) -0.0045(10)
C7 0.0310(11) 0.0368(14) 0.0259(11) 0.0074(10) 0.0098(9) 0.0026(10)
C8 0.0261(10) 0.0230(12) 0.0193(9) 0.0027(9) 0.0040(8) 0.0033(9)
C9 0.0296(11) 0.0280(13) 0.0196(10) -0.0041(9) 0.0025(8) -0.0003(9)
C10 0.0500(14) 0.0369(15) 0.0235(11) -0.0035(10) -0.0026(10) -0.0108(12)
C11 0.0414(13) 0.0326(14) 0.0324(12) 0.0085(11) 0.0151(10) 0.0036(11)
C12 0.0437(13) 0.0312(14) 0.0287(11) 0.0023(10) 0.0119(10) 0.0046(11)
C13 0.0636(18) 0.0237(14) 0.0613(18) -0.0012(13) 0.0341(15) 0.0020(13)
C14 0.0354(12) 0.0357(15) 0.0339(12) -0.0014(11) 0.0057(10) 0.0011(11)
C15 0.084(2) 0.045(2) 0.068(2) -0.0156(17) -0.0187(19) 0.0018(18)
C16 0.066(2) 0.0346(17) 0.092(3) 0.0094(18) 0.0275(19) -0.0033(15)
Mn1 0.02828(19) 0.0227(2) 0.00992(16) 0.00101(13) 0.00489(12) 0.00043(14)

loop_
_atom_type_symbol
_atom_type_description
_atom_type_scat_dispersion_real
_atom_type_scat_dispersion_imag
_atom_type_scat_source
C C 0.0181 0.0091 'International Tables Vol C Tables 4.2.6.8 and 6.1.1.4'
H H 0.0000 0.0000 'International Tables Vol C Tables 4.2.6.8 and 6.1.1.4'
Co Co -2.3653 3.6143 'International Tables Vol C Tables 4.2.6.8 and 6.1.1.4'
Cu Cu -1.9646 0.5888 'International Tables Vol C Tables 4.2.6.8 and 6.1.1.4'
Mn Mn -0.5299 2.8052 'International Tables Vol C Tables 4.2.6.8 and 6.1.1.4'
N N 0.0311 0.0180 'International Tables Vol C Tables 4.2.6.8 and 6.1.1.4'
O O 0.0492 0.0322 'International Tables Vol C Tables 4.2.6.8 and 6.1.1.4'

loop_
_geom_angle_atom_site_label_1
_geom_angle_atom_site_label_2
_geom_angle_atom_site_label_3
_geom_angle
_geom_angle_site_symmetry_1
_geom_angle_site_symmetry_3
_geom_angle_publ_flag
O4 Cu1 O1 167.48(6) . . ?
O5 Cu1 O1 91.08(6) . . ?
O5 Cu1 O4 101.22(6) . . ?
N1 Cu1 O1 83.41(6) . . ?
N1 Cu1 O4 84.08(6) . . ?
N1 Cu1 O5 166.59(8) . . ?
O2 Co1 O7 98.86(6) 4_576 . ?
O3 Co1 O2 78.36(5) 4_576 4_576 ?
O3 Co1 O7 176.81(6) 4_576 . ?
O4 Co1 O2 175.99(5) . 4_576 ?
O4 Co1 O3 97.74(5) . 4_576 ?
O4 Co1 O6 90.62(6) . . ?
O4 Co1 O7 85.00(6) . . ?
O4 Co1 O8 94.07(6) . . ?
O6 Co1 O2 88.38(6) . 4_576 ?
O6 Co1 O3 89.42(6) . 4_576 ?
O6 Co1 O7 88.92(6) . . ?
O6 Co1 O8 173.16(7) . . ?
O8 Co1 O2 87.27(6) . 4_576 ?
O8 Co1 O3 94.87(6) . 4_576 ?
O8 Co1 O7 86.54(6) . . ?
C1 O1 Cu1 111.27(13) . . ?
C1 O2 Co1 112.70(13) . 4_575 ?
C1 O2 Mn1 112.70(13) . 4_575 ?
C2 O3 Co1 111.31(13) . 4_575 ?
C2 O3 Mn1 111.31(13) . 4_575 ?
Cu1 O4 Co1 104.41(6) . . ?
Cu1 O4 Mn1 104.41(6) . . ?
C8 O4 Cu1 110.80(11) . . ?
C8 O4 Co1 122.71(13) . . ?
C8 O4 Mn1 122.71(13) . . ?
C9 O5 Cu1 129.58(16) . . ?
C9 O6 Co1 132.03(14) . . ?
C9 O6 Mn1 132.03(14) . . ?
C11 O7 Co1 121.30(15) . . ?
C11 O7 Mn1 121.30(15) . . ?
C14 O8 Co1 128.41(16) . . ?
C14 O8 Mn1 128.41(16) . . ?
C2 N1 Cu1 116.57(14) . . ?
C2 N1 C3 128.98(18) . . ?
C3 N1 Cu1 114.44(13) . . ?
C11 N2 C12 121.3(2) . . ?
C11 N2 C13 121.9(2) . . ?
C13 N2 C12 116.78(19) . . ?
C14 N3 C15 119.7(3) . . ?
C14 N3 C16 122.4(3) . . ?
C16 N3 C15 117.8(3) . . ?
O1 C1 C2 117.70(17) . . ?
O2 C1 O1 125.52(19) . . ?
O2 C1 C2 116.77(18) . . ?
O3 C2 N1 130.16(19) . . ?
O3 C2 C1 118.86(17) . . ?
N1 C2 C1 110.98(17) . . ?
N1 C3 C8 112.19(18) . . ?
C4 C3 N1 127.29(19) . . ?
C4 C3 C8 120.52(19) . . ?
C3 C4 H4 120.2 . . ?
C5 C4 C3 119.6(2) . . ?
C5 C4 H4 120.2 . . ?
C4 C5 H5 120.0 . . ?
C4 C5 C6 120.0(2) . . ?
C6 C5 H5 120.0 . . ?
C5 C6 H6 119.6 . . ?
C7 C6 C5 120.9(2) . . ?
C7 C6 H6 119.6 . . ?
C6 C7 H7 119.9 . . ?
C6 C7 C8 120.1(2) . . ?
C8 C7 H7 119.9 . . ?
O4 C8 C3 118.49(18) . . ?
O4 C8 C7 122.70(19) . . ?
C7 C8 C3 118.8(2) . . ?
O5 C9 C10 115.5(2) . . ?
O6 C9 O5 125.6(2) . . ?
O6 C9 C10 118.89(19) . . ?
C9 C10 H10A 109.5 . . ?
C9 C10 H10B 109.5 . . ?
C9 C10 H10C 109.5 . . ?
H10A C10 H10B 109.5 . . ?
H10A C10 H10C 109.5 . . ?
H10B C10 H10C 109.5 . . ?
O7 C11 N2 126.0(2) . . ?
O7 C11 H11 117.0 . . ?
N2 C11 H11 117.0 . . ?
N2 C12 H12A 109.5 . . ?
N2 C12 H12B 109.5 . . ?
N2 C12 H12C 109.5 . . ?
H12A C12 H12B 109.5 . . ?
H12A C12 H12C 109.5 . . ?
H12B C12 H12C 109.5 . . ?
N2 C13 H13A 109.5 . . ?
N2 C13 H13B 109.5 . . ?
N2 C13 H13C 109.5 . . ?
H13A C13 H13B 109.5 . . ?
H13A C13 H13C 109.5 . . ?
H13B C13 H13C 109.5 . . ?
O8 C14 N3 125.4(2) . . ?
O8 C14 H14 117.3 . . ?
N3 C14 H14 117.3 . . ?
N3 C15 H15A 109.5 . . ?
N3 C15 H15B 109.5 . . ?
N3 C15 H15C 109.5 . . ?
H15A C15 H15B 109.5 . . ?
H15A C15 H15C 109.5 . . ?
H15B C15 H15C 109.5 . . ?
N3 C16 H16A 109.5 . . ?
N3 C16 H16B 109.5 . . ?
N3 C16 H16C 109.5 . . ?
H16A C16 H16B 109.5 . . ?
H16A C16 H16C 109.5 . . ?
H16B C16 H16C 109.5 . . ?
O2 Mn1 O7 98.86(6) 4_576 . ?
O3 Mn1 O2 78.36(5) 4_576 4_576 ?
O3 Mn1 O7 176.81(6) 4_576 . ?
O4 Mn1 O2 175.99(5) . 4_576 ?
O4 Mn1 O3 97.74(5) . 4_576 ?
O4 Mn1 O6 90.62(6) . . ?
O4 Mn1 O7 85.00(6) . . ?
O4 Mn1 O8 94.07(6) . . ?
O6 Mn1 O2 88.38(6) . 4_576 ?
O6 Mn1 O3 89.42(6) . 4_576 ?
O6 Mn1 O7 88.92(6) . . ?
O6 Mn1 O8 173.16(7) . . ?
O8 Mn1 O2 87.27(6) . 4_576 ?
O8 Mn1 O3 94.87(6) . 4_576 ?
O8 Mn1 O7 86.54(6) . . ?

loop_
_geom_bond_atom_site_label_1
_geom_bond_atom_site_label_2
_geom_bond_distance
_geom_bond_site_symmetry_2
_geom_bond_publ_flag
Cu1 O1 2.0042(14) . ?
Cu1 O4 1.9660(14) . ?
Cu1 O5 1.9066(15) . ?
Cu1 N1 1.9034(17) . ?
Co1 O2 2.1456(15) 4_576 ?
Co1 O3 2.1391(14) 4_576 ?
Co1 O4 2.0894(15) . ?
Co1 O6 2.1021(16) . ?
Co1 O7 2.1596(15) . ?
Co1 O8 2.1279(17) . ?
O1 C1 1.264(2) . ?
O2 Co1 2.1457(15) 4_575 ?
O2 C1 1.247(2) . ?
O2 Mn1 2.1457(15) 4_575 ?
O3 Co1 2.1391(14) 4_575 ?
O3 C2 1.253(2) . ?
O3 Mn1 2.1391(14) 4_575 ?
O4 C8 1.358(3) . ?
O4 Mn1 2.0894(15) . ?
O5 C9 1.270(3) . ?
O6 C9 1.246(3) . ?
O6 Mn1 2.1021(16) . ?
O7 C11 1.243(3) . ?
O7 Mn1 2.1596(15) . ?
O8 C14 1.227(3) . ?
O8 Mn1 2.1279(17) . ?
N1 C2 1.313(3) . ?
N1 C3 1.404(3) . ?
N2 C11 1.306(3) . ?
N2 C12 1.455(3) . ?
N2 C13 1.452(3) . ?
N3 C14 1.317(3) . ?
N3 C15 1.451(4) . ?
N3 C16 1.448(4) . ?
C1 C2 1.540(3) . ?
C3 C4 1.391(3) . ?
C3 C8 1.411(3) . ?
C4 H4 0.9300 . ?
C4 C5 1.385(3) . ?
C5 H5 0.9300 . ?
C5 C6 1.386(3) . ?
C6 H6 0.9300 . ?
C6 C7 1.382(3) . ?
C7 H7 0.9300 . ?
C7 C8 1.392(3) . ?
C9 C10 1.505(3) . ?
C10 H10A 0.9600 . ?
C10 H10B 0.9600 . ?
C10 H10C 0.9600 . ?
C11 H11 0.9300 . ?
C12 H12A 0.9600 . ?
C12 H12B 0.9600 . ?
C12 H12C 0.9600 . ?
C13 H13A 0.9600 . ?
C13 H13B 0.9600 . ?
C13 H13C 0.9600 . ?
C14 H14 0.9300 . ?
C15 H15A 0.9600 . ?
C15 H15B 0.9600 . ?
C15 H15C 0.9600 . ?
C16 H16A 0.9600 . ?
C16 H16B 0.9600 . ?
C16 H16C 0.9600 . ?
Mn1 O2 2.1456(15) 4_576 ?
Mn1 O3 2.1391(14) 4_576 ?
